data_2004258
loop_
_publ_author_name
'Sheng, T.'
'Li, H.'
'Huang, Q.'
'Wu, X.'

_publ_section_title
;Tetraethylammonium
 (2-Thioxo-1,3-dithiole-4,5-dithiolato-<i>S</i>^4^,<i>S</i>^5^)triphenylphosphinecopper(I)
;
_journal_issue 12
_journal_name_full 'Acta Crystallographica Section C'
_journal_page_first 2524
_journal_page_last 2526
_journal_paper_doi 10.1107/S0108270195002885
_journal_volume 51
_journal_year 1995
_chemical_formula_sum 'C29 H35 Cu N P S5'
_chemical_formula_weight 652.44
_space_group_IT_number 2
_space_group_name_Hall '-P 1'
_space_group_name_H-M_alt 'P -1'
_symmetry_cell_setting triclinic
_symmetry_space_group_name_Hall '-P 1'
_symmetry_space_group_name_H-M 'P -1'
_atom_type_scat_source 'Cromer & Waber (1974)'
_cell_angle_alpha 104.79(2)
_cell_angle_beta 77.32(2)
_cell_angle_gamma 104.400(10)
_cell_formula_units_Z 4
_cell_length_a 13.3720(10)
_cell_length_b 15.427(2)
_cell_length_c 16.627(6)
_cell_measurement_reflns_used 25
_cell_measurement_temperature 296
_cell_measurement_theta_max 13.49
_cell_measurement_theta_min 10.25
_cell_volume 3167.3(13)
_diffrn_measurement_device 'Enraf-Nonius CAD-4'
_diffrn_measurement_method \w-2\q
_diffrn_radiation_type MoK\a
_diffrn_radiation_wavelength 0.71073
_diffrn_reflns_av_R_equivalents 0.033
_diffrn_reflns_limit_h_max 15
_diffrn_reflns_limit_h_min 0
_diffrn_reflns_limit_k_max 18
_diffrn_reflns_limit_k_min -18
_diffrn_reflns_limit_l_max 19
_diffrn_reflns_limit_l_min -19
_diffrn_reflns_number 22449
_diffrn_reflns_theta_max 25
_diffrn_standards_decay_% none
_diffrn_standards_interval_count 300
_diffrn_standards_number 3
_exptl_absorpt_coefficient_mu 1.08
_exptl_absorpt_correction_T_max 1.218
_exptl_absorpt_correction_T_min 0.722
_exptl_absorpt_correction_type 'empirical (DIFABS; Walker & Stuart, 1983)'
_exptl_crystal_colour red
_exptl_crystal_density_diffrn 1.368
_exptl_crystal_description prism
_exptl_crystal_size_max 0.25
_exptl_crystal_size_mid 0.17
_exptl_crystal_size_min 0.13
_refine_diff_density_max 0.72
_refine_diff_density_min -0.77
_refine_ls_extinction_method none
_refine_ls_goodness_of_fit_obs 1.58
_refine_ls_hydrogen_treatment 'H atoms positioned geometrically (C---H = 0.95\%A) and not refined'
_refine_ls_number_parameters 667
_refine_ls_number_reflns 6632
_refine_ls_R_factor_obs 0.069
_refine_ls_shift/esd_max 0.1
_refine_ls_structure_factor_coef F
_refine_ls_weighting_details 'w = 1/\s^2^(F~o~)'
_refine_ls_weighting_scheme calc
_refine_ls_wR_factor_obs 0.089
_reflns_number_observed 6632
_reflns_number_total 11127
_reflns_observed_criterion I>3\s(I)
_cod_data_source_file jz1010.cif
_cod_data_source_block jz1010a
_cod_depositor_comments
;
The following automatic conversions were performed:

'_refine_ls_weighting_scheme' value 'w = 1/\s^2^(F~o~)' was changed
to 'calc'. New tag '_refine_ls_weighting_details' was created. The
value of the new tag was set to 'w = 1/\s^2^(F~o~)'.

Automatic conversion script
Id: cif_fix_values 3143 2015-03-26 13:38:13Z robertas 
;
_cod_original_cell_volume 3167.3
_cod_database_code 2004258

loop_
_space_group_symop_id
_space_group_symop_operation_xyz
1 x,y,z
2 -x,-y,-z

loop_
_atom_site_label
_atom_site_fract_x
_atom_site_fract_y
_atom_site_fract_z
_atom_site_B_iso_or_equiv
Cu1 .32873(7) .25261(6) .63608(6) 3.29(2)
Cu2 .16205(7) .74379(6) .86085(6) 3.31(2)
S1 .3131(2) .39920(10) .67310(10) 3.52(4)
S2 .4770(2) .26880(10) .68410(10) 3.47(5)
S3 .4612(2) .55550(10) .76240(10) 3.30(4)
S4 .60480(10) .44760(10) .76580(10) 3.11(4)
S5 .6554(2) .6498(2) .83400(10) 4.37(5)
S6 .1753(2) .59620(10) .83200(10) 3.33(4)
S7 .0158(2) .72460(10) .80890(10) 3.25(4)
S8 .0307(2) .43710(10) .74190(10) 3.14(4)
S9 -0.10770(10) .54410(10) .72650(10) 3.17(4)
S10 -0.1551(2) .3414(2) .6602(2) 4.67(6)
P1 .2129(2) .14700(10) .57240(10) 2.94(4)
P2 .2781(2) .85280(10) .92090(10) 3.17(5)
N1 .7005(5) .3778(4) .4499(4) 3.10(10)
N2 .1867(5) .3562(4) .9507(4) 3.9(2)
C1 .4266(5) .4395(5) .7170(4) 2.7(2)
C2 .4946(5) .3869(5) .7205(4) 2.6(2)
C3 .5779(6) .5566(5) .7907(4) 3.0(2)
C4 .0648(5) .5548(5) .7841(4) 2.6(2)
C5 .0005(5) .6058(4) .7747(4) 2.40(10)
C6 -.0817(6) .4356(5) .7065(5) 3.2(2)
C11 .6267(6) .3612(6) .3870(5) 4.5(2)
C12 .5196(7) .2978(7) .4100(7) 6.0(3)
C21 .7195(6) .2883(5) .4608(5) 4.0(2)
C22 .7632(9) .2260(7) .3788(7) 6.5(3)
C31 .6571(7) .4246(6) .5372(5) 4.1(2)
C32 .6410(9) .5221(7) .5438(7) 6.8(3)
C41 .8008(6) .4359(6) .4106(5) 4.2(2)
C42 .8858(7) .4675(8) .4683(6) 6.7(3)
C51 .2895(7) .3990(6) .9020(5) 5.1(2)
C52 .3833(8) .4140(9) .9468(6) 7.2(3)
C61 .1876(8) .2615(6) .9616(6) 5.7(3)
C62 .2030(10) .1918(7) .8769(7) 8.0(3)
C71 .1039(7) .3545(6) .8990(5) 4.7(2)
C72 -.0089(8) .3119(8) .9363(7) 6.4(3)
C81 .1643(7) .4111(6) 1.0406(5) 4.6(2)
C82 .1606(9) .5121(7) 1.0466(7) 6.5(3)
C111 .2515(5) .0402(5) .5102(5) 2.9(2)
C112 .1976(6) -.0186(5) .4486(5) 3.7(2)
C113 .2282(6) -.0995(5) .4034(5) 3.9(2)
C114 .3162(7) -0.1205(5) .4208(6) 4.4(2)
C115 .3718(6) -.0634(6) .4807(6) 4.4(2)
C116 .3380(6) .0193(5) .5288(5) 3.9(2)
C121 .0935(6) .1109(5) .6456(4) 3.3(2)
C122 .0391(7) .1775(6) .6935(6) 4.7(2)
C123 -.0526(7) .1527(7) .7474(6) 5.6(3)
C124 -.0874(8) .0612(9) .7566(6) 6.7(3)
C125 -.0314(9) -.0034(7) .7105(7) 6.4(3)
C126 .0585(7) .0194(6) .6531(6) 4.7(2)
C131 .1682(6) .1861(5) .4941(5) 3.2(2)
C132 .0651(7) .1983(7) .5036(6) 5.9(2)
C133 .0413(8) .2352(8) .4405(7) 7.9(3)
C134 .1168(9) .2553(7) .3722(6) 7.1(3)
C135 .2171(9) .2420(6) .3647(6) 6.3(3)
C136 .2412(7) .2084(6) .4262(6) 5.0(2)
C211 .3909(7) .8921(6) .8438(5) 4.2(2)
C212 .3711(9) .9410(7) .7898(6) 6.3(3)
C213 .4550(10) .9710(8) .7269(7) 8.0(4)
C214 .5520(10) .9505(9) .7181(8) 8.1(4)
C215 .5699(9) .9023(9) .7719(8) 7.8(4)
C216 .4897(7) .8710(7) .8340(6) 5.7(3)
C221 .3358(6) .8159(5) .9935(5) 3.4(2)
C222 .3678(7) .7306(6) .9628(6) 5.4(2)
C223 .4097(9) .6981(7) 1.0176(7) 7.1(3)
C224 .4172(9) .7466(7) 1.0995(7) 6.9(3)
C225 .3850(10) .8292(8) 1.1280(7) 7.8(3)
C226 .3449(8) .8638(7) 1.0730(6) 6.0(3)
C231 .2424(6) .9588(5) .9823(5) 3.6(2)
C232 .3182(7) 1.0382(6) 1.0033(6) 4.9(2)
C233 .2884(8) 1.1168(6) 1.0552(6) 5.4(2)
C234 .1811(8) 1.1159(6) 1.0897(6) 5.6(2)
C235 .1068(8) 1.0392(6) 1.0675(6) 5.3(2)
C236 .1361(7) .9593(6) 1.0149(5) 4.4(2)
H11a .6595 .3338 .3330 5.4
H11b .6144 .4185 .3848 5.4
H12a .4773 .2901 .3686 7.3
H12b .5305 .2398 .4118 7.3
H12c .4853 .3246 .4636 7.3
H21a .6547 .2549 .4845 4.8
H21b .7680 .3029 .4986 4.8
H22a .7725 .1721 .3913 7.8
H22b .7153 .2097 .3402 7.8
H22c .8285 .2577 .3543 7.8
H31a .7042 .4285 .5738 5.0
H31b .5913 .3881 .5550 5.0
H32a .6135 .5468 .6004 8.2
H32b .7062 .5598 .5269 8.2
H32c .5932 .5194 .5080 8.2
H41a .7842 .4884 .4011 5.1
H41b .8279 .4006 .3583 5.1
H42a .9464 .5032 .4416 8.1
H42b .8595 .5032 .5206 8.1
H42c .9033 .4153 .4778 8.1
H51a .2833 .4565 .8949 6.2
H51b .3021 .3597 .8482 6.2
H52a .4451 .4407 .9137 8.6
H52b .3719 .4536 1.0004 8.6
H52c .3907 .3568 .9538 8.6
H61a .1227 .2392 .9940 6.8
H61b .2431 .2666 .9907 6.8
H62a .2029 .1341 .8875 9.6
H62b .1475 .1855 .8472 9.6
H62c .2679 .2129 .8439 9.6
H71a .1211 .3198 .8436 5.6
H71b .1056 .4156 .8963 5.6
H72a -0.0560 .3129 .9014 7.7
H72b -0.0121 .2504 .9388 7.7
H72c -0.0277 .3462 .9914 7.7
H81a .2176 .4104 1.0697 5.6
H81b .0985 .3821 1.0671 5.6
H82a .1463 .5417 1.1042 7.8
H82b .2261 .5424 1.0209 7.8
H82c .1070 .5140 1.0182 7.8
H112 .1384 -0.0033 .4369 3.5
H113 .1902 -0.1396 .3616 3.5
H114 .3378 -0.1756 .3903 3.5
H115 .4323 -0.0781 .4905 3.5
H116 .3739 .0585 .5721 3.5
H122 .0645 .2397 .6893 4.0
H123 -0.0922 .1974 .7782 4.0
H124 -0.1494 .0444 .7946 4.0
H125 -0.0542 -0.0647 .7177 4.0
H126 .0954 -0.0262 .6196 4.0
H132 .0133 .1828 .5497 3.8
H133 -0.0269 .2459 .4456 3.8
H134 .0933 .2783 .3303 3.8
H135 .2688 .2557 .3179 3.8
H136 .3106 .2004 .4213 3.8
H212 .3036 .9536 .7951 5.0
H213 .4438 1.0053 .6908 5.0
H214 .6067 .9693 .6751 5.0
H215 .6377 .8903 .7664 5.0
H216 .5019 .8360 .8689 5.0
H222 .3612 .6965 .9072 4.1
H223 .4332 .6419 .9980 4.1
H224 .4443 .7230 1.1358 4.1
H225 .3896 .8626 1.1840 4.1
H226 .3241 .9212 1.0921 4.1
H232 .3901 1.0381 .9819 4.3
H233 .3396 1.1710 1.0676 4.3
H234 .1609 1.1683 1.1280 4.3
H235 .0347 1.0400 1.0878 4.3
H236 .0842 .9057 1.0014 4.3

loop_
_geom_angle_atom_site_label_1
_geom_angle_atom_site_label_2
_geom_angle_atom_site_label_3
_geom_angle
_geom_angle_publ_flag
S1 Cu1 S2 98.41(6) yes
S1 Cu1 P1 121.08(7) yes
S2 Cu1 P1 140.51(7) yes
Cu1 S1 C1 95.5(2) yes
Cu1 S2 C2 95.7(3) yes
Cu1 P1 C111 118.5(3) yes
Cu1 P1 C121 112.6(2) yes
Cu1 P1 C131 112.3(3) yes
C1 S3 C3 99.6(3) yes
C2 S4 C3 99.0(3) yes
S1 C1 S3 119.5(4) yes
S1 C1 C2 125.5(5) yes
S3 C1 C2 114.9(4) yes
S2 C2 S4 120.0(4) yes
S2 C2 C1 124.9(5) yes
S4 C2 C1 115.1(4) yes
S3 C3 S4 111.5(3) yes
S3 C3 S5 124.3(4) yes
S4 C3 S5 124.3(4) yes

loop_
_geom_bond_atom_site_label_1
_geom_bond_atom_site_label_2
_geom_bond_distance
_geom_bond_publ_flag
Cu1 S1 2.238(2) yes
Cu1 S2 2.231(2) yes
Cu1 P1 2.181(2) yes
S1 C1 1.735(6) yes
S2 C2 1.740(7) yes
S3 C1 1.744(6) yes
S3 C3 1.721(6) yes
S4 C2 1.750(6) yes
S4 C3 1.736(7) yes
S5 C3 1.648(6) yes
Cu2 S6 2.248(2) no
Cu2 S7 2.231(2) no
Cu2 P2 2.181(2) no
S6 C4 1.736(6) no
S7 C5 1.749(6) no
S8 C4 1.754(6) no
S8 C6 1.725(6) no
S9 C5 1.754(6) no
S9 C6 1.729(7) no
S10 C6 1.648(6) no
P1 C111 1.836(7) no
P1 C121 1.841(7) no
P1 C131 1.828(6) no
P2 C211 1.839(8) no
